data_4104334
loop_
_publ_author_name
'Hongchao Guo'
'Qihai Xu'
'Ohyun Kwon'

_publ_section_title
;
 Phosphine-Promoted [3 + 3] Annulations of Aziridines With Allenoates:
 Facile Entry Into Highly Functionalized Tetrahydropyridines
;
_journal_name_full 'Journal of the American Chemical Society'
_journal_page_first 6318
_journal_page_last 6319
_journal_paper_doi 10.1021/ja8097349
_journal_volume 131
_journal_year 2009
_chemical_formula_moiety 'C19 H26 N2 O6'
_chemical_formula_sum 'C19 H26 N2 O6'
_chemical_formula_weight 378.42
_chemical_name_systematic
;
 ?
;
_space_group_IT_number 14
_symmetry_cell_setting monoclinic
_symmetry_space_group_name_Hall '-P 2ybc'
_symmetry_space_group_name_H-M 'P 1 21/c 1'
_atom_sites_solution_hydrogens geom
_atom_sites_solution_primary direct
_atom_sites_solution_secondary difmap
_audit_creation_method SHELXL-97
_cell_angle_alpha 90.00
_cell_angle_beta 107.044(2)
_cell_angle_gamma 90.00
_cell_formula_units_Z 4
_cell_length_a 11.1150(15)
_cell_length_b 10.6621(15)
_cell_length_c 16.808(2)
_cell_measurement_reflns_used 2566
_cell_measurement_temperature 100(2)
_cell_measurement_theta_max 25.22
_cell_measurement_theta_min 3.82
_cell_volume 1904.4(4)
_computing_cell_refinement 'Bruker SMART'
_computing_data_collection 'Bruker SMART'
_computing_data_reduction 'Bruker SAINT'
_computing_molecular_graphics 'Bruker SHELXTL'
_computing_publication_material 'Bruker SHELXTL'
_computing_structure_refinement 'SHELXL-97 (Sheldrick, 1997)'
_computing_structure_solution 'SHELXS-97 (Sheldrick, 1990)'
_diffrn_ambient_temperature 100(2)
_diffrn_measured_fraction_theta_full 0.995
_diffrn_measured_fraction_theta_max 0.995
_diffrn_measurement_device_type 'CCD area detector'
_diffrn_measurement_method 'phi and omega scans'
_diffrn_radiation_monochromator graphite
_diffrn_radiation_source 'fine-focus sealed tube'
_diffrn_radiation_type MoK\a
_diffrn_radiation_wavelength 0.71073
_diffrn_reflns_av_R_equivalents 0.0827
_diffrn_reflns_av_sigmaI/netI 0.0824
_diffrn_reflns_limit_h_max 13
_diffrn_reflns_limit_h_min -13
_diffrn_reflns_limit_k_max 13
_diffrn_reflns_limit_k_min -13
_diffrn_reflns_limit_l_max 20
_diffrn_reflns_limit_l_min -20
_diffrn_reflns_number 14513
_diffrn_reflns_theta_full 26.37
_diffrn_reflns_theta_max 26.37
_diffrn_reflns_theta_min 3.82
_exptl_absorpt_coefficient_mu 0.098
_exptl_absorpt_correction_T_max 0.9971
_exptl_absorpt_correction_T_min 0.9486
_exptl_absorpt_correction_type multi-scan
_exptl_absorpt_process_details 'Sadabs (bruker)'
_exptl_crystal_colour yellow
_exptl_crystal_density_diffrn 1.320
_exptl_crystal_density_method 'not measured'
_exptl_crystal_description platelet
_exptl_crystal_F_000 808
_exptl_crystal_size_max 0.15
_exptl_crystal_size_mid 0.05
_exptl_crystal_size_min 0.03
_refine_diff_density_max 0.462
_refine_diff_density_min -0.483
_refine_diff_density_rms 0.056
_refine_ls_extinction_method none
_refine_ls_goodness_of_fit_ref 1.024
_refine_ls_hydrogen_treatment constr
_refine_ls_matrix_type full
_refine_ls_number_parameters 247
_refine_ls_number_reflns 3876
_refine_ls_number_restraints 0
_refine_ls_restrained_S_all 1.024
_refine_ls_R_factor_all 0.1283
_refine_ls_R_factor_gt 0.0611
_refine_ls_shift/su_max 0.002
_refine_ls_shift/su_mean 0.000
_refine_ls_structure_factor_coef Fsqd
_refine_ls_weighting_details 'calc w=1/[\s^2^(Fo^2^)+(0.0678P)^2^+0.5249P] where P=(Fo^2^+2Fc^2^)/3'
_refine_ls_weighting_scheme calc
_refine_ls_wR_factor_gt 0.1360
_refine_ls_wR_factor_ref 0.1635
_reflns_number_gt 2164
_reflns_number_total 3876
_reflns_threshold_expression >2sigma(I)
_cod_data_source_file ja8097349_si_003.cif
_cod_data_source_block kw707_0m
_cod_original_sg_symbol_H-M 'P 21/c'
_cod_database_code 4104334

loop_
_symmetry_equiv_pos_as_xyz
'x, y, z'
'-x, y+1/2, -z+1/2'
'-x, -y, -z'
'x, -y-1/2, z-1/2'

loop_
_atom_site_label
_atom_site_type_symbol
_atom_site_fract_x
_atom_site_fract_y
_atom_site_fract_z
_atom_site_U_iso_or_equiv
_atom_site_adp_type
_atom_site_occupancy
_atom_site_symmetry_multiplicity
_atom_site_calc_flag
_atom_site_refinement_flags
O1 O 0.01446(18) 0.51329(18) 0.14881(12) 0.0301(5) Uani 1 1 d .
O2 O 0.20685(17) 0.50994(18) 0.13094(12) 0.0297(5) Uani 1 1 d .
O3 O 0.4951(2) 0.5425(2) 0.24264(15) 0.0460(6) Uani 1 1 d .
O4 O 0.35812(19) 0.46564(18) 0.30639(12) 0.0341(5) Uani 1 1 d .
O5 O -0.0909(2) 0.2480(2) 0.49317(13) 0.0446(6) Uani 1 1 d .
H5 H -0.1145 0.1824 0.4652 0.067 Uiso 1 1 calc R
O6 O -0.2664(2) 0.3453(2) 0.47762(15) 0.0590(8) Uani 1 1 d .
H6 H -0.3077 0.2785 0.4654 0.088 Uiso 1 1 calc R
N1 N -0.1645(3) 0.3329(3) 0.46457(16) 0.0359(7) Uani 1 1 d .
C1 C -0.1273(3) 0.4270(3) 0.41277(17) 0.0268(7) Uani 1 1 d .
C2 C -0.0105(3) 0.4198(3) 0.40055(17) 0.0281(7) Uani 1 1 d .
H2 H 0.0465 0.3549 0.4260 0.034 Uiso 1 1 calc R
C3 C 0.0229(3) 0.5085(3) 0.35057(17) 0.0277(7) Uani 1 1 d .
H3 H 0.1035 0.5045 0.3420 0.033 Uiso 1 1 calc R
C4 C -0.0604(3) 0.6037(2) 0.31271(17) 0.0247(7) Uani 1 1 d .
C5 C -0.1771(3) 0.6080(3) 0.32711(18) 0.0305(7) Uani 1 1 d .
H5A H -0.2347 0.6724 0.3017 0.037 Uiso 1 1 calc R
C6 C -0.2117(3) 0.5216(3) 0.37716(18) 0.0330(7) Uani 1 1 d .
H6A H -0.2915 0.5265 0.3871 0.040 Uiso 1 1 calc R
C7 C -0.0307(3) 0.7008(3) 0.25504(18) 0.0270(7) Uani 1 1 d .
H7A H -0.0719 0.6751 0.1968 0.032 Uiso 1 1 calc R
H7B H -0.0680 0.7819 0.2641 0.032 Uiso 1 1 calc R
C8 C 0.1073(3) 0.7204(3) 0.26595(17) 0.0246(6) Uani 1 1 d .
C9 C 0.1791(3) 0.6476(3) 0.22980(17) 0.0240(6) Uani 1 1 d .
C10 C 0.3196(3) 0.6698(3) 0.25040(18) 0.0272(7) Uani 1 1 d .
H10 H 0.3359 0.7198 0.2043 0.033 Uiso 1 1 calc R
C11 C 0.3676(3) 0.7455(3) 0.33195(19) 0.0337(8) Uani 1 1 d .
H11A H 0.3666 0.6916 0.3797 0.040 Uiso 1 1 calc R
H11B H 0.4555 0.7722 0.3394 0.040 Uiso 1 1 calc R
C12 C 0.2861(3) 0.8597(3) 0.33028(19) 0.0321(7) Uani 1 1 d .
H12 H 0.2897 0.9143 0.2826 0.038 Uiso 1 1 calc R
N13 N 0.1571(2) 0.8174(2) 0.31633(15) 0.0304(6) Uani 1 1 d .
H13 H 0.1095 0.8568 0.3419 0.036 Uiso 1 1 calc R
C14 C 0.3999(3) 0.5529(3) 0.26304(18) 0.0309(7) Uani 1 1 d .
C15 C 0.4378(3) 0.3544(3) 0.3289(2) 0.0440(9) Uani 1 1 d .
H15A H 0.5274 0.3790 0.3505 0.053 Uiso 1 1 calc R
H15B H 0.4275 0.2998 0.2797 0.053 Uiso 1 1 calc R
C16 C 0.3978(4) 0.2882(4) 0.3934(3) 0.0633(11) Uani 1 1 d .
H16A H 0.4135 0.3413 0.4430 0.095 Uiso 1 1 calc R
H16B H 0.4454 0.2099 0.4078 0.095 Uiso 1 1 calc R
H16C H 0.3077 0.2692 0.3725 0.095 Uiso 1 1 calc R
C17 C 0.1221(3) 0.5531(3) 0.16792(17) 0.0241(6) Uani 1 1 d .
C18 C 0.1636(3) 0.4168(3) 0.06580(19) 0.0350(8) Uani 1 1 d .
H18A H 0.1196 0.4579 0.0124 0.042 Uiso 1 1 calc R
H18B H 0.1047 0.3576 0.0803 0.042 Uiso 1 1 calc R
C19 C 0.2784(3) 0.3482(3) 0.0586(2) 0.0424(8) Uani 1 1 d .
H19A H 0.3377 0.4084 0.0470 0.064 Uiso 1 1 calc R
H19B H 0.2534 0.2871 0.0131 0.064 Uiso 1 1 calc R
H19C H 0.3186 0.3044 0.1109 0.064 Uiso 1 1 calc R
C20 C 0.3270(3) 0.9358(3) 0.4092(2) 0.0422(8) Uani 1 1 d .
H20A H 0.2713 1.0085 0.4045 0.063 Uiso 1 1 calc R
H20B H 0.4136 0.9647 0.4182 0.063 Uiso 1 1 calc R
H20C H 0.3226 0.8838 0.4564 0.063 Uiso 1 1 calc R

loop_
_atom_site_aniso_label
_atom_site_aniso_U_11
_atom_site_aniso_U_22
_atom_site_aniso_U_33
_atom_site_aniso_U_23
_atom_site_aniso_U_13
_atom_site_aniso_U_12
O1 0.0252(11) 0.0318(12) 0.0328(12) -0.0010(9) 0.0074(9) -0.0061(9)
O2 0.0260(11) 0.0361(12) 0.0269(11) -0.0058(9) 0.0076(9) -0.0019(9)
O3 0.0274(12) 0.0480(15) 0.0638(16) -0.0022(12) 0.0150(12) 0.0021(11)
O4 0.0387(12) 0.0274(12) 0.0327(12) 0.0031(9) 0.0050(10) 0.0073(10)
O5 0.0612(16) 0.0307(13) 0.0401(14) 0.0065(11) 0.0122(12) -0.0012(12)
O6 0.0390(15) 0.0735(19) 0.0642(18) 0.0299(14) 0.0148(13) -0.0103(13)
N1 0.0348(16) 0.0392(17) 0.0310(15) 0.0054(13) 0.0054(12) -0.0059(13)
C1 0.0311(17) 0.0271(16) 0.0195(15) -0.0012(12) 0.0030(13) -0.0067(13)
C2 0.0354(17) 0.0224(16) 0.0245(16) -0.0001(13) 0.0057(13) 0.0045(13)
C3 0.0309(17) 0.0258(16) 0.0267(16) -0.0018(13) 0.0088(13) 0.0022(13)
C4 0.0296(16) 0.0202(15) 0.0236(16) -0.0039(12) 0.0065(13) -0.0005(12)
C5 0.0229(16) 0.0311(17) 0.0348(18) 0.0038(14) 0.0044(13) 0.0017(13)
C6 0.0246(16) 0.042(2) 0.0309(17) 0.0033(15) 0.0059(13) -0.0022(14)
C7 0.0293(17) 0.0235(15) 0.0288(16) 0.0018(13) 0.0091(13) 0.0028(12)
C8 0.0299(16) 0.0192(15) 0.0237(15) 0.0064(12) 0.0061(13) 0.0007(12)
C9 0.0240(15) 0.0223(15) 0.0244(15) 0.0047(12) 0.0049(12) -0.0012(12)
C10 0.0262(16) 0.0278(16) 0.0272(17) 0.0039(13) 0.0071(13) -0.0008(13)
C11 0.0294(17) 0.0334(18) 0.0350(17) -0.0038(14) 0.0044(14) -0.0034(14)
C12 0.0332(17) 0.0257(17) 0.0361(18) -0.0018(14) 0.0085(14) -0.0040(14)
N13 0.0307(14) 0.0263(14) 0.0341(15) -0.0031(11) 0.0093(11) 0.0016(11)
C14 0.0273(17) 0.0339(17) 0.0276(16) -0.0040(14) 0.0018(13) -0.0038(14)
C15 0.043(2) 0.0316(19) 0.049(2) 0.0036(16) 0.0017(17) 0.0071(16)
C16 0.059(3) 0.055(2) 0.076(3) 0.024(2) 0.019(2) 0.005(2)
C17 0.0216(16) 0.0258(16) 0.0248(15) 0.0058(12) 0.0064(12) 0.0007(12)
C18 0.0386(19) 0.0358(19) 0.0295(17) -0.0093(14) 0.0082(14) -0.0032(14)
C19 0.048(2) 0.041(2) 0.040(2) -0.0069(16) 0.0167(16) 0.0018(17)
C20 0.044(2) 0.0349(19) 0.045(2) -0.0088(16) 0.0099(16) -0.0038(16)

loop_
_atom_type_symbol
_atom_type_description
_atom_type_scat_dispersion_real
_atom_type_scat_dispersion_imag
_atom_type_scat_source
C C 0.0033 0.0016 'International Tables Vol C Tables 4.2.6.8 and 6.1.1.4'
H H 0.0000 0.0000 'International Tables Vol C Tables 4.2.6.8 and 6.1.1.4'
N N 0.0061 0.0033 'International Tables Vol C Tables 4.2.6.8 and 6.1.1.4'
O O 0.0106 0.0060 'International Tables Vol C Tables 4.2.6.8 and 6.1.1.4'

loop_
_geom_angle_atom_site_label_1
_geom_angle_atom_site_label_2
_geom_angle_atom_site_label_3
_geom_angle
C17 O2 C18 117.3(2)
C14 O4 C15 115.0(2)
N1 O5 H5 109.5
N1 O6 H6 109.5
O6 N1 O5 124.0(3)
O6 N1 C1 118.0(3)
O5 N1 C1 118.0(3)
C2 C1 C6 121.7(3)
C2 C1 N1 119.6(3)
C6 C1 N1 118.8(3)
C1 C2 C3 119.0(3)
C1 C2 H2 120.5
C3 C2 H2 120.5
C2 C3 C4 120.9(3)
C2 C3 H3 119.6
C4 C3 H3 119.6
C5 C4 C3 118.3(3)
C5 C4 C7 118.5(2)
C3 C4 C7 123.2(3)
C6 C5 C4 121.8(3)
C6 C5 H5A 119.1
C4 C5 H5A 119.1
C5 C6 C1 118.4(3)
C5 C6 H6A 120.8
C1 C6 H6A 120.8
C8 C7 C4 114.9(2)
C8 C7 H7A 108.5
C4 C7 H7A 108.5
C8 C7 H7B 108.5
C4 C7 H7B 108.5
H7A C7 H7B 107.5
N13 C8 C9 121.7(3)
N13 C8 C7 113.5(2)
C9 C8 C7 124.8(3)
C8 C9 C17 121.3(2)
C8 C9 C10 120.2(3)
C17 C9 C10 118.4(2)
C14 C10 C9 115.5(2)
C14 C10 C11 105.7(2)
C9 C10 C11 110.4(2)
C14 C10 H10 108.4
C9 C10 H10 108.4
C11 C10 H10 108.4
C12 C11 C10 110.8(2)
C12 C11 H11A 109.5
C10 C11 H11A 109.5
C12 C11 H11B 109.5
C10 C11 H11B 109.5
H11A C11 H11B 108.1
N13 C12 C20 109.7(3)
N13 C12 C11 108.0(2)
C20 C12 C11 113.1(3)
N13 C12 H12 108.6
C20 C12 H12 108.6
C11 C12 H12 108.6
C8 N13 C12 122.9(2)
C8 N13 H13 118.6
C12 N13 H13 118.6
O3 C14 O4 124.0(3)
O3 C14 C10 124.5(3)
O4 C14 C10 111.3(3)
O4 C15 C16 106.8(3)
O4 C15 H15A 110.4
C16 C15 H15A 110.4
O4 C15 H15B 110.4
C16 C15 H15B 110.4
H15A C15 H15B 108.6
C15 C16 H16A 109.5
C15 C16 H16B 109.5
H16A C16 H16B 109.5
C15 C16 H16C 109.5
H16A C16 H16C 109.5
H16B C16 H16C 109.5
O1 C17 O2 121.5(3)
O1 C17 C9 128.2(3)
O2 C17 C9 110.4(2)
O2 C18 C19 107.0(2)
O2 C18 H18A 110.3
C19 C18 H18A 110.3
O2 C18 H18B 110.3
C19 C18 H18B 110.3
H18A C18 H18B 108.6
C18 C19 H19A 109.5
C18 C19 H19B 109.5
H19A C19 H19B 109.5
C18 C19 H19C 109.5
H19A C19 H19C 109.5
H19B C19 H19C 109.5
C12 C20 H20A 109.5
C12 C20 H20B 109.5
H20A C20 H20B 109.5
C12 C20 H20C 109.5
H20A C20 H20C 109.5
H20B C20 H20C 109.5

loop_
_geom_bond_atom_site_label_1
_geom_bond_atom_site_label_2
_geom_bond_distance
O1 C17 1.220(3)
O2 C17 1.353(3)
O2 C18 1.452(3)
O3 C14 1.209(3)
O4 C14 1.346(4)
O4 C15 1.462(4)
O5 N1 1.220(3)
O5 H5 0.8400
O6 N1 1.222(3)
O6 H6 0.8400
N1 C1 1.465(4)
C1 C2 1.375(4)
C1 C6 1.388(4)
C2 C3 1.386(4)
C2 H2 0.9500
C3 C4 1.395(4)
C3 H3 0.9500
C4 C5 1.389(4)
C4 C7 1.520(4)
C5 C6 1.376(4)
C5 H5A 0.9500
C6 H6A 0.9500
C7 C8 1.505(4)
C7 H7A 0.9900
C7 H7B 0.9900
C8 N13 1.348(3)
C8 C9 1.376(4)
C9 C17 1.454(4)
C9 C10 1.516(4)
C10 C14 1.511(4)
C10 C11 1.545(4)
C10 H10 1.0000
C11 C12 1.513(4)
C11 H11A 0.9900
C11 H11B 0.9900
C12 N13 1.456(4)
C12 C20 1.508(4)
C12 H12 1.0000
N13 H13 0.8800
C15 C16 1.467(5)
C15 H15A 0.9900
C15 H15B 0.9900
C16 H16A 0.9800
C16 H16B 0.9800
C16 H16C 0.9800
C18 C19 1.506(4)
C18 H18A 0.9900
C18 H18B 0.9900
C19 H19A 0.9800
C19 H19B 0.9800
C19 H19C 0.9800
C20 H20A 0.9800
C20 H20B 0.9800
C20 H20C 0.9800

loop_
_geom_torsion_atom_site_label_1
_geom_torsion_atom_site_label_2
_geom_torsion_atom_site_label_3
_geom_torsion_atom_site_label_4
_geom_torsion
O6 N1 C1 C2 176.5(3)
O5 N1 C1 C2 -2.3(4)
O6 N1 C1 C6 -3.6(4)
O5 N1 C1 C6 177.6(3)
C6 C1 C2 C3 -0.8(4)
N1 C1 C2 C3 179.2(2)
C1 C2 C3 C4 -0.3(4)
C2 C3 C4 C5 0.7(4)
C2 C3 C4 C7 -177.9(3)
C3 C4 C5 C6 0.0(4)
C7 C4 C5 C6 178.6(3)
C4 C5 C6 C1 -1.0(4)
C2 C1 C6 C5 1.4(4)
N1 C1 C6 C5 -178.6(3)
C5 C4 C7 C8 159.0(3)
C3 C4 C7 C8 -22.4(4)
C4 C7 C8 N13 -95.5(3)
C4 C7 C8 C9 83.8(3)
N13 C8 C9 C17 -172.5(2)
C7 C8 C9 C17 8.2(4)
N13 C8 C9 C10 4.0(4)
C7 C8 C9 C10 -175.3(2)
C8 C9 C10 C14 138.2(3)
C17 C9 C10 C14 -45.2(3)
C8 C9 C10 C11 18.5(4)
C17 C9 C10 C11 -164.9(2)
C14 C10 C11 C12 -174.7(2)
C9 C10 C11 C12 -49.1(3)
C10 C11 C12 N13 57.2(3)
C10 C11 C12 C20 178.8(3)
C9 C8 N13 C12 5.8(4)
C7 C8 N13 C12 -174.8(2)
C20 C12 N13 C8 -160.4(3)
C11 C12 N13 C8 -36.7(4)
C15 O4 C14 O3 0.7(4)
C15 O4 C14 C10 -174.0(2)
C9 C10 C14 O3 144.5(3)
C11 C10 C14 O3 -93.2(3)
C9 C10 C14 O4 -40.9(3)
C11 C10 C14 O4 81.5(3)
C14 O4 C15 C16 164.9(3)
C18 O2 C17 O1 1.7(4)
C18 O2 C17 C9 -178.5(2)
C8 C9 C17 O1 -11.2(5)
C10 C9 C17 O1 172.3(3)
C8 C9 C17 O2 169.1(2)
C10 C9 C17 O2 -7.5(3)
C17 O2 C18 C19 -158.2(2)
